data_4022167
loop_
_publ_author_name
'Michael Z\"ollinger'
'Peter Mayer'
'Thomas Lindel'

_publ_contact_author_address
;
Department of Chemistry and Biochemistry
Ludwig Maximilian University
Butenandtstrasse 5-13 (Haus F)
D-81377 Munich
Germany
;
_publ_contact_author_email thomas.lindel@cup.uni-muenchen.de
_publ_contact_author_fax '+49 089-2180-77734'
_publ_contact_author_name 'Thomas Lindel'
_publ_section_title
;
 Total Synthesis of the Cytostatic Marine Natural Product
 Dibromophakellstatin via Three-Component Imidazolidinone Anellation
;
_journal_name_full 'Journal of Organic Chemistry'
_journal_page_first 9431
_journal_page_last 9439
_journal_paper_doi 10.1021/jo061813u
_journal_volume 71
_journal_year 2006
_chemical_formula_moiety 'C21 H24 Br2 N4 O8 S, 0.5(C H4 O)'
_chemical_formula_sum 'C21.5 H26 Br2 N4 O8.5 S'
_chemical_formula_weight 668.332
_space_group_IT_number 2
_symmetry_cell_setting triclinic
_symmetry_Int_Tables_number 2
_symmetry_space_group_name_Hall '-P 1'
_symmetry_space_group_name_H-M 'P -1'
_atom_sites_solution_hydrogens geom
_atom_sites_solution_primary direct
_atom_sites_solution_secondary difmap
_audit_author_name 'Mayer, P.'
_audit_block_code C21H24Br2N4O8S_MeOH_jn513_lindel
_audit_creation_date 20-Dec-05
_audit_creation_method 'form98_non/compatible with shelxl97-2'
_audit_update_record 06-Jul-06
_cell_angle_alpha 72.9238(8)
_cell_angle_beta 80.5396(9)
_cell_angle_gamma 62.3585(13)
_cell_formula_units_Z 4
_cell_length_a 13.2373(2)
_cell_length_b 13.4037(2)
_cell_length_c 17.8325(4)
_cell_measurement_reflns_used 10722
_cell_measurement_temperature 200(2)
_cell_measurement_theta_max 27.485
_cell_measurement_theta_min 3.134
_cell_volume 2677.84(8)
_computing_cell_refinement 'HKL Scalepack (Otwinowski & Minor 1997)'
_computing_data_collection 'Collect (Nonius BV, 1997-2000)'
_computing_data_reduction 'HKL Denzo and Scalepack (Otwinowski & Minor 1997)'
_computing_structure_refinement 'SHELXL-97 (G. M. Sheldrick. University of G\"ottingen, 97-2 version)'
_computing_structure_solution
;
A. Altomare, M. C. Burla, M. Camalli, G. L. Cascarano, C. Giacovazzo, A.
Guagliardi, A. G. G. Moliterni, G. Polidori, R. Spagna: SIR97: a new tool for
crystal structure determination and refinement; J. Appl. Crystallogr. 1999,
32, 115-119.
;
_diffrn_ambient_temperature 200(2)
_diffrn_detector_area_resol_mean 9
_diffrn_measured_fraction_theta_full 0.974
_diffrn_measured_fraction_theta_max 0.974
_diffrn_measurement_device '95mm CCD camera on \k-goniostat'
_diffrn_measurement_device_type KappaCCD
_diffrn_measurement_method phi/omega-scan
_diffrn_orient_matrix_type 'by Nonius Collect from scalepack cell'
_diffrn_orient_matrix_UB_11 0.0758291
_diffrn_orient_matrix_UB_12 -0.0021023
_diffrn_orient_matrix_UB_13 -0.0203417
_diffrn_orient_matrix_UB_21 -0.0360148
_diffrn_orient_matrix_UB_22 0.0869176
_diffrn_orient_matrix_UB_23 -0.0158592
_diffrn_orient_matrix_UB_31 0.0152669
_diffrn_orient_matrix_UB_32 0.0012514
_diffrn_orient_matrix_UB_33 0.0527249
_diffrn_radiation_collimation 0.25
_diffrn_radiation_monochromator graphite
_diffrn_radiation_source 'rotating anode'
_diffrn_radiation_type MoK\a
_diffrn_radiation_wavelength 0.71073
_diffrn_reflns_av_R_equivalents 0.0318
_diffrn_reflns_av_sigmaI/netI 0.0574
_diffrn_reflns_limit_h_max 17
_diffrn_reflns_limit_h_min -17
_diffrn_reflns_limit_k_max 17
_diffrn_reflns_limit_k_min -17
_diffrn_reflns_limit_l_max 23
_diffrn_reflns_limit_l_min -22
_diffrn_reflns_number 22281
_diffrn_reflns_theta_full 27.55
_diffrn_reflns_theta_max 27.55
_diffrn_reflns_theta_min 3.15
_diffrn_source_current 45.00
_diffrn_source_power 2.250
_diffrn_source_type 'FR 591 generator'
_diffrn_source_voltage 50.00
_exptl_absorpt_coefficient_mu 3.159
_exptl_absorpt_correction_type none
_exptl_crystal_colour colourless
_exptl_crystal_density_diffrn 1.65777(5)
_exptl_crystal_density_method 'not measured'
_exptl_crystal_description block
_exptl_crystal_F_000 1348
_exptl_crystal_size_max 0.27
_exptl_crystal_size_mid 0.20
_exptl_crystal_size_min 0.12
_refine_diff_density_max 0.691
_refine_diff_density_min -0.783
_refine_diff_density_rms 0.078
_refine_ls_extinction_method none
_refine_ls_goodness_of_fit_ref 1.019
_refine_ls_hydrogen_treatment mixed
_refine_ls_matrix_type full
_refine_ls_number_parameters 680
_refine_ls_number_reflns 12054
_refine_ls_number_restraints 0
_refine_ls_restrained_S_all 1.019
_refine_ls_R_factor_all 0.0807
_refine_ls_R_factor_gt 0.0468
_refine_ls_shift/su_max 0.001
_refine_ls_shift/su_mean 0.000
_refine_ls_structure_factor_coef Fsqd
_refine_ls_weighting_details 'calc w=1/[\s^2^(Fo^2^)+(0.0374P)^2^+3.3683P] where P=(Fo^2^+2Fc^2^)/3'
_refine_ls_weighting_scheme calc
_refine_ls_wR_factor_gt 0.0983
_refine_ls_wR_factor_ref 0.1117
_reflns_number_gt 8372
_reflns_number_total 12054
_reflns_threshold_expression >2sigma(I)
_cod_data_source_file jo061813urom20060901_080251.cif
_cod_original_formula_sum 'C21.50 H26 Br2 N4 O8.50 S'
_cod_database_code 4022167

loop_
_symmetry_equiv_pos_as_xyz
'x, y, z'
'-x, -y, -z'

loop_
_atom_site_label
_atom_site_type_symbol
_atom_site_fract_x
_atom_site_fract_y
_atom_site_fract_z
_atom_site_U_iso_or_equiv
_atom_site_adp_type
_atom_site_occupancy
_atom_site_symmetry_multiplicity
_atom_site_calc_flag
_atom_site_refinement_flags
Br1 Br -0.18493(3) 0.17209(3) 0.06919(2) 0.03984(10) Uani 1 1 d .
Br2 Br -0.01336(4) 0.11004(3) 0.23163(3) 0.05788(14) Uani 1 1 d .
Br3 Br -0.35587(4) 1.00178(4) -0.20271(2) 0.05865(14) Uani 1 1 d .
Br4 Br -0.58213(5) 0.91934(4) -0.20591(3) 0.07312(17) Uani 1 1 d .
S1 S -0.42773(7) 0.69849(8) 0.11071(5) 0.03284(19) Uani 1 1 d .
S2 S -0.11580(8) 0.62863(9) -0.33771(7) 0.0473(3) Uani 1 1 d .
O1 O -0.07509(19) 0.5847(2) 0.06804(14) 0.0363(6) Uani 1 1 d .
O2 O -0.39190(18) 0.59324(19) 0.06782(13) 0.0298(5) Uani 1 1 d .
O3 O -0.4434(2) 0.6420(2) 0.18959(15) 0.0479(7) Uani 1 1 d .
O4 O -0.3434(2) 0.7406(2) 0.09030(15) 0.0397(6) Uani 1 1 d .
O5 O -0.4414(2) 0.6181(2) -0.12199(14) 0.0376(6) Uani 1 1 d .
O6 O -0.55753(19) 0.6286(2) -0.01359(15) 0.0404(6) Uani 1 1 d .
O7 O -0.0365(2) 0.2895(2) -0.17158(15) 0.0460(7) Uani 1 1 d .
O8 O -0.2270(2) 0.3511(3) -0.15151(16) 0.0508(7) Uani 1 1 d .
O9 O -0.3608(2) 0.8795(2) -0.51891(15) 0.0441(6) Uani 1 1 d .
O10 O -0.0969(2) 0.7395(2) -0.33306(15) 0.0404(6) Uani 1 1 d .
O11 O -0.1772(2) 0.6127(3) -0.2651(2) 0.0697(9) Uani 1 1 d .
O12 O -0.1632(3) 0.6558(3) -0.4111(2) 0.0647(9) Uani 1 1 d .
O13 O 0.1115(2) 0.6968(3) -0.3526(2) 0.0655(9) Uani 1 1 d .
O14 O 0.0777(3) 0.8560(3) -0.4520(2) 0.0794(11) Uani 1 1 d .
O15 O -0.3081(4) 1.2788(3) -0.4063(2) 0.0919(14) Uani 1 1 d .
O16 O -0.1622(3) 1.1249(3) -0.3347(2) 0.0853(13) Uani 1 1 d .
N1 N -0.1738(2) 0.3831(2) 0.05277(16) 0.0268(6) Uani 1 1 d .
N2 N -0.1900(2) 0.6038(2) -0.02242(16) 0.0291(6) Uani 1 1 d .
N3 N -0.3825(2) 0.6285(2) -0.01609(16) 0.0284(6) Uani 1 1 d .
N4 N -0.1238(2) 0.3857(2) -0.08069(17) 0.0301(6) Uani 1 1 d .
H4 H -0.058(3) 0.382(3) -0.075(2) 0.046(11) Uiso 1 1 d .
N5 N -0.3184(2) 0.9413(2) -0.34722(16) 0.0322(6) Uani 1 1 d .
N6 N -0.2189(3) 0.9131(3) -0.49311(17) 0.0381(7) Uani 1 1 d .
N7 N -0.0623(2) 0.7991(3) -0.40530(18) 0.0389(7) Uani 1 1 d .
N8 N -0.2767(3) 1.1016(3) -0.4026(2) 0.0414(8) Uani 1 1 d .
H8 H -0.330(4) 1.128(4) -0.428(3) 0.049(13) Uiso 1 1 d .
C1 C -0.1449(3) 0.2719(3) 0.0964(2) 0.0309(7) Uani 1 1 d .
C2 C -0.0820(3) 0.2526(3) 0.1575(2) 0.0383(8) Uani 1 1 d .
C3 C -0.0698(3) 0.3529(3) 0.1509(2) 0.0375(8) Uani 1 1 d .
H3 H -0.0304 0.3639 0.1855 0.045 Uiso 1 1 calc R
C4 C -0.1258(3) 0.4331(3) 0.08462(19) 0.0288(7) Uani 1 1 d .
C5 C -0.1287(3) 0.5464(3) 0.0444(2) 0.0297(7) Uani 1 1 d .
C6 C -0.2160(3) 0.4336(3) -0.02697(19) 0.0268(7) Uani 1 1 d .
H6 H -0.2785 0.4132 -0.0306 0.032 Uiso 1 1 calc R
C7 C -0.2635(3) 0.5664(3) -0.04503(19) 0.0276(7) Uani 1 1 d .
H7 H -0.2658 0.5940 -0.1035 0.033 Uiso 1 1 calc R
C8 C -0.1997(3) 0.7187(3) -0.0661(2) 0.0403(9) Uani 1 1 d .
H8A H -0.2463 0.7470 -0.1120 0.060 Uiso 1 1 calc R
H8B H -0.1236 0.7133 -0.0833 0.060 Uiso 1 1 calc R
H8C H -0.2359 0.7727 -0.0321 0.060 Uiso 1 1 calc R
C9 C -0.5569(3) 0.8105(3) 0.0716(2) 0.0313(7) Uani 1 1 d .
C10 C -0.5564(3) 0.8982(3) 0.0077(2) 0.0382(8) Uani 1 1 d .
H10 H -0.4865 0.8953 -0.0178 0.046 Uiso 1 1 calc R
C11 C -0.6596(3) 0.9909(3) -0.0187(2) 0.0436(9) Uani 1 1 d .
H11 H -0.6600 1.0516 -0.0628 0.052 Uiso 1 1 calc R
C12 C -0.7619(3) 0.9964(3) 0.0180(3) 0.0446(10) Uani 1 1 d .
C13 C -0.7594(3) 0.9062(4) 0.0815(2) 0.0448(10) Uani 1 1 d .
H13 H -0.8293 0.9091 0.1070 0.054 Uiso 1 1 calc R
C14 C -0.6586(3) 0.8123(3) 0.1088(2) 0.0389(8) Uani 1 1 d .
H14 H -0.6585 0.7504 0.1519 0.047 Uiso 1 1 calc R
C15 C -0.8741(3) 1.0982(4) -0.0111(3) 0.0641(14) Uani 1 1 d .
H15A H -0.9371 1.0876 0.0216 0.096 Uiso 1 1 calc R
H15B H -0.8830 1.1026 -0.0657 0.096 Uiso 1 1 calc R
H15C H -0.8746 1.1704 -0.0083 0.096 Uiso 1 1 calc R
C16 C -0.4711(3) 0.6235(3) -0.0480(2) 0.0318(7) Uani 1 1 d .
C17 C -0.5198(4) 0.6093(4) -0.1656(2) 0.0510(11) Uani 1 1 d .
H17A H -0.5936 0.6801 -0.1711 0.061 Uiso 1 1 calc R
H17B H -0.5341 0.5411 -0.1380 0.061 Uiso 1 1 calc R
C18 C -0.4640(5) 0.5964(5) -0.2442(3) 0.0708(14) Uani 1 1 d .
H18A H -0.5138 0.5900 -0.2757 0.106 Uiso 1 1 calc R
H18B H -0.3911 0.5262 -0.2377 0.106 Uiso 1 1 calc R
H18C H -0.4505 0.6645 -0.2708 0.106 Uiso 1 1 calc R
C19 C -0.1378(3) 0.3429(3) -0.1368(2) 0.0341(8) Uani 1 1 d .
C20 C -0.0361(5) 0.2421(5) -0.2347(3) 0.0696(14) Uani 1 1 d .
H20A H -0.0471 0.3013 -0.2853 0.084 Uiso 1 1 calc R
H20B H -0.0991 0.2193 -0.2261 0.084 Uiso 1 1 calc R
C21 C 0.0730(5) 0.1408(5) -0.2368(3) 0.0855(18) Uani 1 1 d .
H21A H 0.0747 0.1080 -0.2796 0.128 Uiso 1 1 calc R
H21B H 0.0828 0.0823 -0.1867 0.128 Uiso 1 1 calc R
H21C H 0.1350 0.1641 -0.2454 0.128 Uiso 1 1 calc R
C22 C -0.3839(3) 0.9503(3) -0.2797(2) 0.0394(9) Uani 1 1 d .
C23 C -0.4689(3) 0.9215(3) -0.2838(2) 0.0404(9) Uani 1 1 d .
C24 C -0.4582(3) 0.8964(3) -0.3563(2) 0.0374(8) Uani 1 1 d .
H24 H -0.5062 0.8746 -0.3753 0.045 Uiso 1 1 calc R
C25 C -0.3646(3) 0.9096(3) -0.3947(2) 0.0313(7) Uani 1 1 d .
C26 C -0.3158(3) 0.8980(3) -0.4728(2) 0.0343(8) Uani 1 1 d .
C27 C -0.2283(3) 0.9774(3) -0.3737(2) 0.0352(8) Uani 1 1 d .
H27 H -0.1800 0.9540 -0.3281 0.042 Uiso 1 1 calc R
C28 C -0.1533(3) 0.9162(3) -0.4372(2) 0.0381(8) Uani 1 1 d .
H28 H -0.1138 0.9645 -0.4675 0.046 Uiso 1 1 calc R
C29 C -0.1636(4) 0.8977(5) -0.5700(2) 0.0601(12) Uani 1 1 d .
H29A H -0.0952 0.9104 -0.5766 0.090 Uiso 1 1 calc R
H29B H -0.2166 0.9538 -0.6115 0.090 Uiso 1 1 calc R
H29C H -0.1421 0.8186 -0.5733 0.090 Uiso 1 1 calc R
C30 C 0.0203(3) 0.5133(3) -0.3338(2) 0.0372(8) Uani 1 1 d .
C31 C 0.0758(3) 0.4779(3) -0.4010(2) 0.0425(9) Uani 1 1 d .
H31 H 0.0407 0.5175 -0.4503 0.051 Uiso 1 1 calc R
C32 C 0.1824(3) 0.3848(3) -0.3957(2) 0.0436(9) Uani 1 1 d .
H32 H 0.2194 0.3588 -0.4414 0.052 Uiso 1 1 calc R
C33 C 0.2363(3) 0.3285(3) -0.3247(2) 0.0413(9) Uani 1 1 d .
C34 C 0.1795(3) 0.3650(3) -0.2580(2) 0.0393(9) Uani 1 1 d .
H34 H 0.2157 0.3269 -0.2090 0.047 Uiso 1 1 calc R
C35 C 0.0714(3) 0.4556(3) -0.2617(2) 0.0349(8) Uani 1 1 d .
H35 H 0.0324 0.4783 -0.2154 0.042 Uiso 1 1 calc R
C36 C 0.3548(4) 0.2304(4) -0.3197(3) 0.0636(13) Uani 1 1 d .
H36A H 0.3815 0.2157 -0.3718 0.095 Uiso 1 1 calc R
H36B H 0.3538 0.1601 -0.2831 0.095 Uiso 1 1 calc R
H36C H 0.4062 0.2512 -0.3009 0.095 Uiso 1 1 calc R
C37 C 0.0485(3) 0.7890(4) -0.4053(3) 0.0525(11) Uani 1 1 d .
C38 C 0.2304(4) 0.6765(5) -0.3524(5) 0.116(3) Uani 1 1 d .
H38A H 0.2449 0.7318 -0.3983 0.139 Uiso 1 1 calc R
H38B H 0.2414 0.6930 -0.3045 0.139 Uiso 1 1 calc R
C39 C 0.3043(5) 0.5721(6) -0.3545(7) 0.157(4) Uani 1 1 d .
H39A H 0.3814 0.5650 -0.3547 0.236 Uiso 1 1 calc R
H39B H 0.2950 0.5553 -0.4021 0.236 Uiso 1 1 calc R
H39C H 0.2925 0.5168 -0.3083 0.236 Uiso 1 1 calc R
C40 C -0.2410(4) 1.1645(4) -0.3773(3) 0.0627(13) Uani 1 1 d .
C41 C -0.2938(6) 1.3637(5) -0.3707(4) 0.097(2) Uani 1 1 d .
H41A H -0.3650 1.4368 -0.3734 0.116 Uiso 1 1 calc R
H41B H -0.2702 1.3279 -0.3156 0.116 Uiso 1 1 calc R
C42 C -0.2076(7) 1.3827(7) -0.4197(4) 0.121(3) Uani 1 1 d .
H42A H -0.1896 1.4357 -0.4028 0.181 Uiso 1 1 calc R
H42B H -0.2333 1.4172 -0.4739 0.181 Uiso 1 1 calc R
H42C H -0.1393 1.3085 -0.4171 0.181 Uiso 1 1 calc R
O17 O -0.4671(3) 1.1879(3) -0.5005(2) 0.0568(8) Uani 1 1 d .
H17 H -0.503(4) 1.154(4) -0.491(3) 0.056(15) Uiso 1 1 d .
C43 C -0.5298(4) 1.3093(4) -0.5288(3) 0.0703(14) Uani 1 1 d .
H43A H -0.5663 1.3444 -0.4846 0.106 Uiso 1 1 calc R
H43B H -0.5883 1.3254 -0.5638 0.106 Uiso 1 1 calc R
H43C H -0.4781 1.3423 -0.5578 0.106 Uiso 1 1 calc R

loop_
_atom_site_aniso_label
_atom_site_aniso_U_11
_atom_site_aniso_U_22
_atom_site_aniso_U_33
_atom_site_aniso_U_23
_atom_site_aniso_U_13
_atom_site_aniso_U_12
Br1 0.0399(2) 0.02900(19) 0.0546(2) -0.00994(16) -0.01146(17) -0.01561(15)
Br2 0.0811(3) 0.0332(2) 0.0566(3) 0.00391(18) -0.0374(2) -0.0207(2)
Br3 0.0875(3) 0.0451(2) 0.0361(2) -0.01694(18) -0.0121(2) -0.0160(2)
Br4 0.0817(3) 0.0533(3) 0.0680(3) -0.0180(2) 0.0398(3) -0.0281(3)
S1 0.0334(4) 0.0325(5) 0.0320(5) -0.0093(4) -0.0050(4) -0.0121(4)
S2 0.0367(5) 0.0359(5) 0.0699(7) -0.0079(5) -0.0097(5) -0.0171(4)
O1 0.0324(12) 0.0403(14) 0.0455(15) -0.0159(12) -0.0033(11) -0.0199(11)
O2 0.0303(12) 0.0278(12) 0.0278(12) -0.0048(10) -0.0021(9) -0.0108(10)
O3 0.0589(17) 0.0485(17) 0.0300(14) -0.0051(12) -0.0050(12) -0.0202(14)
O4 0.0334(13) 0.0398(14) 0.0509(16) -0.0140(12) -0.0080(11) -0.0166(11)
O5 0.0378(13) 0.0472(15) 0.0343(14) -0.0075(11) -0.0093(11) -0.0232(12)
O6 0.0270(13) 0.0456(15) 0.0519(16) -0.0150(13) -0.0014(12) -0.0170(11)
O7 0.0455(15) 0.0535(17) 0.0450(15) -0.0300(13) 0.0035(12) -0.0180(13)
O8 0.0489(16) 0.074(2) 0.0498(17) -0.0235(15) -0.0041(13) -0.0381(15)
O9 0.0483(15) 0.0543(17) 0.0360(14) -0.0155(12) -0.0087(12) -0.0231(13)
O10 0.0361(13) 0.0331(14) 0.0482(15) -0.0080(12) -0.0039(12) -0.0126(11)
O11 0.0481(17) 0.0532(19) 0.095(3) -0.0078(18) 0.0185(17) -0.0244(15)
O12 0.0572(18) 0.0440(17) 0.098(2) -0.0097(16) -0.0409(18) -0.0187(14)
O13 0.0296(14) 0.0515(19) 0.119(3) -0.0300(19) -0.0137(17) -0.0119(13)
O14 0.0530(19) 0.086(3) 0.106(3) -0.018(2) 0.0141(19) -0.045(2)
O15 0.126(3) 0.0285(16) 0.128(3) 0.0088(18) -0.084(3) -0.0310(18)
O16 0.111(3) 0.0438(18) 0.112(3) 0.0119(18) -0.079(3) -0.0381(19)
N1 0.0238(13) 0.0246(14) 0.0320(15) -0.0075(12) -0.0048(11) -0.0092(11)
N2 0.0259(14) 0.0277(15) 0.0358(16) -0.0054(12) -0.0028(12) -0.0144(12)
N3 0.0254(13) 0.0297(15) 0.0293(14) -0.0075(12) -0.0038(11) -0.0105(12)
N4 0.0232(14) 0.0373(16) 0.0362(16) -0.0172(13) -0.0006(12) -0.0141(12)
N5 0.0370(15) 0.0281(15) 0.0284(15) -0.0065(12) -0.0058(13) -0.0106(12)
N6 0.0418(17) 0.0485(19) 0.0284(15) -0.0106(14) 0.0012(13) -0.0237(15)
N7 0.0346(16) 0.0412(18) 0.0449(18) -0.0096(15) 0.0004(14) -0.0210(14)
N8 0.050(2) 0.0292(17) 0.0476(19) -0.0017(14) -0.0217(17) -0.0178(15)
C1 0.0279(16) 0.0266(18) 0.0374(19) -0.0106(15) -0.0043(14) -0.0086(14)
C2 0.043(2) 0.0296(19) 0.040(2) -0.0054(16) -0.0123(17) -0.0127(16)
C3 0.0379(19) 0.035(2) 0.042(2) -0.0120(16) -0.0141(16) -0.0127(16)
C4 0.0246(16) 0.0300(18) 0.0349(18) -0.0128(14) -0.0037(14) -0.0110(14)
C5 0.0223(15) 0.0312(18) 0.0362(19) -0.0123(15) 0.0010(14) -0.0106(14)
C6 0.0229(15) 0.0280(17) 0.0315(17) -0.0093(14) -0.0032(13) -0.0111(13)
C7 0.0238(15) 0.0302(18) 0.0302(17) -0.0085(14) -0.0007(13) -0.0125(14)
C8 0.045(2) 0.034(2) 0.046(2) -0.0029(17) -0.0035(17) -0.0238(17)
C9 0.0315(17) 0.0298(18) 0.0333(18) -0.0155(15) -0.0013(14) -0.0096(14)
C10 0.0355(19) 0.035(2) 0.040(2) -0.0092(16) 0.0008(16) -0.0128(16)
C11 0.047(2) 0.029(2) 0.049(2) -0.0085(17) -0.0115(19) -0.0103(17)
C12 0.035(2) 0.036(2) 0.064(3) -0.030(2) -0.0134(19) -0.0037(16)
C13 0.0297(19) 0.053(3) 0.059(3) -0.028(2) 0.0025(18) -0.0170(18)
C14 0.0358(19) 0.045(2) 0.043(2) -0.0175(17) 0.0037(16) -0.0214(17)
C15 0.040(2) 0.049(3) 0.099(4) -0.034(3) -0.024(2) 0.0002(19)
C16 0.0288(18) 0.0229(17) 0.040(2) -0.0038(14) -0.0094(15) -0.0079(14)
C17 0.061(3) 0.061(3) 0.049(2) -0.005(2) -0.020(2) -0.041(2)
C18 0.088(4) 0.093(4) 0.048(3) -0.020(3) -0.017(3) -0.048(3)
C19 0.039(2) 0.0307(19) 0.0361(19) -0.0080(15) -0.0058(16) -0.0166(16)
C20 0.093(4) 0.084(4) 0.052(3) -0.045(3) 0.013(3) -0.044(3)
C21 0.119(5) 0.076(4) 0.086(4) -0.058(3) 0.044(4) -0.057(4)
C22 0.053(2) 0.0257(18) 0.0280(18) -0.0052(15) -0.0048(17) -0.0073(16)
C23 0.044(2) 0.0292(19) 0.037(2) -0.0054(16) 0.0069(17) -0.0111(16)
C24 0.0379(19) 0.0314(19) 0.040(2) -0.0066(16) -0.0030(16) -0.0140(16)
C25 0.0338(18) 0.0261(17) 0.0319(18) -0.0056(14) -0.0034(15) -0.0119(14)
C26 0.0369(19) 0.0328(19) 0.0318(19) -0.0074(15) -0.0060(15) -0.0131(15)
C27 0.043(2) 0.0304(19) 0.0345(19) -0.0063(15) -0.0098(16) -0.0167(16)
C28 0.040(2) 0.041(2) 0.037(2) -0.0081(16) -0.0010(16) -0.0222(17)
C29 0.067(3) 0.088(4) 0.037(2) -0.025(2) 0.016(2) -0.043(3)
C30 0.0394(19) 0.0319(19) 0.045(2) -0.0064(16) -0.0087(17) -0.0186(16)
C31 0.053(2) 0.046(2) 0.033(2) -0.0044(17) -0.0130(18) -0.0248(19)
C32 0.051(2) 0.046(2) 0.034(2) -0.0148(17) 0.0009(17) -0.0188(19)
C33 0.046(2) 0.032(2) 0.045(2) -0.0103(17) -0.0083(18) -0.0142(17)
C34 0.053(2) 0.0298(19) 0.035(2) -0.0001(15) -0.0139(17) -0.0190(17)
C35 0.048(2) 0.0289(18) 0.0296(18) -0.0055(15) -0.0028(16) -0.0196(16)
C36 0.059(3) 0.045(3) 0.066(3) -0.016(2) -0.009(2) -0.003(2)
C37 0.034(2) 0.054(3) 0.075(3) -0.029(2) -0.001(2) -0.017(2)
C38 0.025(2) 0.085(4) 0.253(9) -0.078(5) -0.024(4) -0.009(3)
C39 0.047(3) 0.086(5) 0.347(14) -0.055(7) -0.039(5) -0.025(3)
C40 0.081(3) 0.034(2) 0.079(3) 0.003(2) -0.043(3) -0.027(2)
C41 0.100(5) 0.064(4) 0.116(5) 0.005(4) -0.046(4) -0.029(3)
C42 0.139(7) 0.111(6) 0.099(5) 0.019(4) -0.031(5) -0.062(5)
O17 0.0498(18) 0.0507(19) 0.072(2) -0.0045(16) -0.0227(16) -0.0235(16)
C43 0.068(3) 0.061(3) 0.069(3) 0.007(3) -0.014(3) -0.029(3)

loop_
_atom_type_symbol
_atom_type_description
_atom_type_scat_dispersion_real
_atom_type_scat_dispersion_imag
_atom_type_scat_source
C C 0.0033 0.0016 'International Tables Vol C Tables 4.2.6.8 and 6.1.1.4'
H H 0.0000 0.0000 'International Tables Vol C Tables 4.2.6.8 and 6.1.1.4'
N N 0.0061 0.0033 'International Tables Vol C Tables 4.2.6.8 and 6.1.1.4'
O O 0.0106 0.0060 'International Tables Vol C Tables 4.2.6.8 and 6.1.1.4'
S S 0.1246 0.1234 'International Tables Vol C Tables 4.2.6.8 and 6.1.1.4'
Br Br -0.2901 2.4595 'International Tables Vol C Tables 4.2.6.8 and 6.1.1.4'

loop_
_exptl_crystal_face_index_h
_exptl_crystal_face_index_k
_exptl_crystal_face_index_l
_exptl_crystal_face_perp_dist
1 0 0 0.140000
-1 0 0 0.130000
2 6 7 0.080000
-2 -6 -7 0.090000
-1 -2 5 0.070000
1 2 -5 0.070000
0 1 6 0.050000
13 12 0 0.060000
-13 -12 0 0.060000

loop_
_geom_angle_atom_site_label_1
_geom_angle_atom_site_label_2
_geom_angle_atom_site_label_3
_geom_angle
O3 S1 O4 120.71(16)
O3 S1 O2 100.20(14)
O4 S1 O2 108.46(14)
O3 S1 C9 111.31(17)
O4 S1 C9 108.24(16)
O2 S1 C9 106.87(13)
O12 S2 O11 122.0(2)
O12 S2 O10 108.45(16)
O11 S2 O10 99.76(18)
O12 S2 C30 109.41(19)
O11 S2 C30 110.22(19)
O10 S2 C30 105.35(15)
N3 O2 S1 113.54(18)
C16 O5 C17 116.9(3)
C19 O7 C20 116.7(3)
N7 O10 S2 115.5(2)
C37 O13 C38 114.9(4)
C40 O15 C41 116.0(4)
C1 N1 C4 109.0(3)
C1 N1 C6 127.2(3)
C4 N1 C6 121.3(3)
C5 N2 C7 122.5(3)
C5 N2 C8 120.2(3)
C7 N2 C8 116.4(3)
C16 N3 O2 108.3(2)
C16 N3 C7 118.0(3)
O2 N3 C7 111.1(2)
C19 N4 C6 120.9(3)
C19 N4 H4 121(3)
C6 N4 H4 118(3)
C22 N5 C25 108.1(3)
C22 N5 C27 127.9(3)
C25 N5 C27 123.1(3)
C26 N6 C28 123.2(3)
C26 N6 C29 118.2(3)
C28 N6 C29 117.0(3)
C37 N7 O10 114.0(3)
C37 N7 C28 117.2(3)
O10 N7 C28 112.4(3)
C40 N8 C27 120.7(3)
C40 N8 H8 124(3)
C27 N8 H8 114(3)
N1 C1 C2 107.7(3)
N1 C1 Br1 122.4(2)
C2 C1 Br1 129.9(3)
C1 C2 C3 108.6(3)
C1 C2 Br2 125.0(3)
C3 C2 Br2 126.2(3)
C4 C3 C2 106.9(3)
C4 C3 H3 126.5
C2 C3 H3 126.5
C3 C4 N1 107.8(3)
C3 C4 C5 130.4(3)
N1 C4 C5 121.5(3)
O1 C5 N2 122.5(3)
O1 C5 C4 121.4(3)
N2 C5 C4 116.1(3)
N4 C6 N1 108.7(2)
N4 C6 C7 111.6(3)
N1 C6 C7 108.8(2)
N4 C6 H6 109.2
N1 C6 H6 109.2
C7 C6 H6 109.2
N2 C7 N3 110.4(3)
N2 C7 C6 113.5(2)
N3 C7 C6 115.5(3)
N2 C7 H7 105.5
N3 C7 H7 105.5
C6 C7 H7 105.5
N2 C8 H8A 109.5
N2 C8 H8B 109.5
H8A C8 H8B 109.5
N2 C8 H8C 109.5
H8A C8 H8C 109.5
H8B C8 H8C 109.5
C10 C9 C14 121.3(3)
C10 C9 S1 119.7(3)
C14 C9 S1 118.8(3)
C9 C10 C11 118.8(4)
C9 C10 H10 120.6
C11 C10 H10 120.6
C12 C11 C10 121.2(4)
C12 C11 H11 119.4
C10 C11 H11 119.4
C11 C12 C13 118.4(3)
C11 C12 C15 120.7(4)
C13 C12 C15 120.9(4)
C14 C13 C12 122.0(4)
C14 C13 H13 119.0
C12 C13 H13 119.0
C13 C14 C9 118.2(4)
C13 C14 H14 120.9
C9 C14 H14 120.9
C12 C15 H15A 109.5
C12 C15 H15B 109.5
H15A C15 H15B 109.5
C12 C15 H15C 109.5
H15A C15 H15C 109.5
H15B C15 H15C 109.5
O6 C16 O5 127.8(3)
O6 C16 N3 124.3(3)
O5 C16 N3 107.8(3)
O5 C17 C18 106.5(3)
O5 C17 H17A 110.4
C18 C17 H17A 110.4
O5 C17 H17B 110.4
C18 C17 H17B 110.4
H17A C17 H17B 108.6
C17 C18 H18A 109.5
C17 C18 H18B 109.5
H18A C18 H18B 109.5
C17 C18 H18C 109.5
H18A C18 H18C 109.5
H18B C18 H18C 109.5
O8 C19 O7 125.8(3)
O8 C19 N4 125.0(3)
O7 C19 N4 109.2(3)
O7 C20 C21 108.6(4)
O7 C20 H20A 110.0
C21 C20 H20A 110.0
O7 C20 H20B 110.0
C21 C20 H20B 110.0
H20A C20 H20B 108.4
C20 C21 H21A 109.5
C20 C21 H21B 109.5
H21A C21 H21B 109.5
C20 C21 H21C 109.5
H21A C21 H21C 109.5
H21B C21 H21C 109.5
N5 C22 C23 108.1(3)
N5 C22 Br3 121.6(3)
C23 C22 Br3 130.2(3)
C22 C23 C24 108.6(3)
C22 C23 Br4 125.4(3)
C24 C23 Br4 126.0(3)
C25 C24 C23 106.3(3)
C25 C24 H24 126.8
C23 C24 H24 126.8
C24 C25 N5 108.8(3)
C24 C25 C26 130.3(3)
N5 C25 C26 120.9(3)
O9 C26 N6 121.7(3)
O9 C26 C25 122.2(3)
N6 C26 C25 116.1(3)
N8 C27 N5 109.8(3)
N8 C27 C28 111.3(3)
N5 C27 C28 109.5(3)
N8 C27 H27 108.7
N5 C27 H27 108.7
C28 C27 H27 108.7
N6 C28 N7 110.9(3)
N6 C28 C27 113.0(3)
N7 C28 C27 113.7(3)
N6 C28 H28 106.2
N7 C28 H28 106.2
C27 C28 H28 106.2
N6 C29 H29A 109.5
N6 C29 H29B 109.5
H29A C29 H29B 109.5
N6 C29 H29C 109.5
H29A C29 H29C 109.5
H29B C29 H29C 109.5
C31 C30 C35 120.4(3)
C31 C30 S2 120.9(3)
C35 C30 S2 118.7(3)
C32 C31 C30 119.5(3)
C32 C31 H31 120.2
C30 C31 H31 120.2
C31 C32 C33 120.9(4)
C31 C32 H32 119.6
C33 C32 H32 119.6
C32 C33 C34 118.8(3)
C32 C33 C36 120.8(4)
C34 C33 C36 120.3(4)
C35 C34 C33 121.1(3)
C35 C34 H34 119.5
C33 C34 H34 119.5
C34 C35 C30 119.2(3)
C34 C35 H35 120.4
C30 C35 H35 120.4
C33 C36 H36A 109.5
C33 C36 H36B 109.5
H36A C36 H36B 109.5
C33 C36 H36C 109.5
H36A C36 H36C 109.5
H36B C36 H36C 109.5
O14 C37 O13 127.3(4)
O14 C37 N7 120.9(4)
O13 C37 N7 111.7(4)
C39 C38 O13 113.9(5)
C39 C38 H38A 108.8
O13 C38 H38A 108.8
C39 C38 H38B 108.8
O13 C38 H38B 108.8
H38A C38 H38B 107.7
C38 C39 H39A 109.5
C38 C39 H39B 109.5
H39A C39 H39B 109.5
C38 C39 H39C 109.5
H39A C39 H39C 109.5
H39B C39 H39C 109.5
O16 C40 N8 125.2(4)
O16 C40 O15 125.6(4)
N8 C40 O15 109.2(3)
C42 C41 O15 101.3(6)
C42 C41 H41A 111.5
O15 C41 H41A 111.5
C42 C41 H41B 111.5
O15 C41 H41B 111.5
H41A C41 H41B 109.3
C41 C42 H42A 109.5
C41 C42 H42B 109.5
H42A C42 H42B 109.5
C41 C42 H42C 109.5
H42A C42 H42C 109.5
H42B C42 H42C 109.5
C43 O17 H17 114(4)
O17 C43 H43A 109.5
O17 C43 H43B 109.5
H43A C43 H43B 109.5
O17 C43 H43C 109.5
H43A C43 H43C 109.5
H43B C43 H43C 109.5

loop_
_geom_bond_atom_site_label_1
_geom_bond_atom_site_label_2
_geom_bond_distance
Br1 C1 1.852(3)
Br2 C2 1.877(4)
Br3 C22 1.860(4)
Br4 C23 1.874(4)
S1 O3 1.421(3)
S1 O4 1.424(3)
S1 O2 1.641(2)
S1 C9 1.749(3)
S2 O12 1.421(3)
S2 O11 1.426(3)
S2 O10 1.644(3)
S2 C30 1.742(4)
O1 C5 1.229(4)
O2 N3 1.434(3)
O5 C16 1.326(4)
O5 C17 1.458(4)
O6 C16 1.188(4)
O7 C19 1.338(4)
O7 C20 1.444(5)
O8 C19 1.200(4)
O9 C26 1.230(4)
O10 N7 1.431(4)
O13 C37 1.314(5)
O13 C38 1.468(5)
O14 C37 1.195(6)
O15 C40 1.351(5)
O15 C41 1.548(7)
O16 C40 1.207(5)
N1 C1 1.364(4)
N1 C4 1.383(4)
N1 C6 1.462(4)
N2 C5 1.368(4)
N2 C7 1.436(4)
N2 C8 1.462(4)
N3 C16 1.422(4)
N3 C7 1.486(4)
N4 C19 1.364(4)
N4 C6 1.439(4)
N4 H4 0.88(4)
N5 C22 1.365(5)
N5 C25 1.377(4)
N5 C27 1.448(4)
N6 C26 1.365(5)
N6 C28 1.447(4)
N6 C29 1.468(5)
N7 C37 1.410(5)
N7 C28 1.478(5)
N8 C40 1.343(5)
N8 C27 1.436(5)
N8 H8 0.78(4)
C1 C2 1.371(5)
C2 C3 1.397(5)
C3 C4 1.380(5)
C3 H3 0.9500
C4 C5 1.461(5)
C6 C7 1.535(4)
C6 H6 1.0000
C7 H7 1.0000
C8 H8A 0.9800
C8 H8B 0.9800
C8 H8C 0.9800
C9 C10 1.378(5)
C9 C14 1.392(5)
C10 C11 1.387(5)
C10 H10 0.9500
C11 C12 1.383(6)
C11 H11 0.9500
C12 C13 1.384(6)
C12 C15 1.515(5)
C13 C14 1.377(5)
C13 H13 0.9500
C14 H14 0.9500
C15 H15A 0.9800
C15 H15B 0.9800
C15 H15C 0.9800
C17 C18 1.491(6)
C17 H17A 0.9900
C17 H17B 0.9900
C18 H18A 0.9800
C18 H18B 0.9800
C18 H18C 0.9800
C20 C21 1.457(7)
C20 H20A 0.9900
C20 H20B 0.9900
C21 H21A 0.9800
C21 H21B 0.9800
C21 H21C 0.9800
C22 C23 1.366(5)
C23 C24 1.399(5)
C24 C25 1.374(5)
C24 H24 0.9500
C25 C26 1.455(5)
C27 C28 1.536(5)
C27 H27 1.0000
C28 H28 1.0000
C29 H29A 0.9800
C29 H29B 0.9800
C29 H29C 0.9800
C30 C31 1.386(5)
C30 C35 1.388(5)
C31 C32 1.377(5)
C31 H31 0.9500
C32 C33 1.386(5)
C32 H32 0.9500
C33 C34 1.387(5)
C33 C36 1.504(5)
C34 C35 1.377(5)
C34 H34 0.9500
C35 H35 0.9500
C36 H36A 0.9800
C36 H36B 0.9800
C36 H36C 0.9800
C38 C39 1.290(8)
C38 H38A 0.9900
C38 H38B 0.9900
C39 H39A 0.9800
C39 H39B 0.9800
C39 H39C 0.9800
C41 C42 1.394(9)
C41 H41A 0.9900
C41 H41B 0.9900
C42 H42A 0.9800
C42 H42B 0.9800
C42 H42C 0.9800
O17 C43 1.412(6)
O17 H17 0.77(5)
C43 H43A 0.9800
C43 H43B 0.9800
C43 H43C 0.9800

loop_
_geom_hbond_atom_site_label_D
_geom_hbond_atom_site_label_H
_geom_hbond_atom_site_label_A
_geom_hbond_distance_DH
_geom_hbond_distance_HA
_geom_hbond_distance_DA
_geom_hbond_angle_DHA
_geom_hbond_site_symmetry_A
N4 H4 O1 0.88(4) 2.03(4) 2.890(3) 166(4) 2_565
N8 H8 O17 0.78(4) 2.10(4) 2.878(4) 176(4) .
O17 H17 O9 0.77(5) 2.02(5) 2.755(4) 161(5) 2_474

loop_
_geom_torsion_atom_site_label_1
_geom_torsion_atom_site_label_2
_geom_torsion_atom_site_label_3
_geom_torsion_atom_site_label_4
_geom_torsion
O3 S1 O2 N3 173.3(2)
O4 S1 O2 N3 -59.3(2)
C9 S1 O2 N3 57.2(2)
O12 S2 O10 N7 -36.3(3)
O11 S2 O10 N7 -165.0(2)
C30 S2 O10 N7 80.8(2)
S1 O2 N3 C16 -112.9(2)
S1 O2 N3 C7 116.0(2)
S2 O10 N7 C37 -113.9(3)
S2 O10 N7 C28 109.8(3)
C4 N1 C1 C2 2.1(4)
C6 N1 C1 C2 164.0(3)
C4 N1 C1 Br1 -176.0(2)
C6 N1 C1 Br1 -14.1(4)
N1 C1 C2 C3 -1.1(4)
Br1 C1 C2 C3 176.8(3)
N1 C1 C2 Br2 -176.1(3)
Br1 C1 C2 Br2 1.8(5)
C1 C2 C3 C4 -0.3(4)
Br2 C2 C3 C4 174.6(3)
C2 C3 C4 N1 1.6(4)
C2 C3 C4 C5 -171.4(3)
C1 N1 C4 C3 -2.3(4)
C6 N1 C4 C3 -165.5(3)
C1 N1 C4 C5 171.5(3)
C6 N1 C4 C5 8.2(4)
C7 N2 C5 O1 -172.3(3)
C8 N2 C5 O1 -4.0(5)
C7 N2 C5 C4 10.6(4)
C8 N2 C5 C4 178.9(3)
C3 C4 C5 O1 0.6(6)
N1 C4 C5 O1 -171.6(3)
C3 C4 C5 N2 177.7(3)
N1 C4 C5 N2 5.6(4)
C19 N4 C6 N1 131.6(3)
C19 N4 C6 C7 -108.4(3)
C1 N1 C6 N4 -71.5(4)
C4 N1 C6 N4 88.5(3)
C1 N1 C6 C7 166.8(3)
C4 N1 C6 C7 -33.2(4)
C5 N2 C7 N3 94.0(3)
C8 N2 C7 N3 -74.7(4)
C5 N2 C7 C6 -37.6(4)
C8 N2 C7 C6 153.7(3)
C16 N3 C7 N2 165.5(3)
O2 N3 C7 N2 -68.6(3)
C16 N3 C7 C6 -64.1(4)
O2 N3 C7 C6 61.9(3)
N4 C6 C7 N2 -73.9(3)
N1 C6 C7 N2 46.0(3)
N4 C6 C7 N3 157.1(3)
N1 C6 C7 N3 -83.0(3)
O3 S1 C9 C10 158.9(3)
O4 S1 C9 C10 24.0(3)
O2 S1 C9 C10 -92.7(3)
O3 S1 C9 C14 -17.5(3)
O4 S1 C9 C14 -152.4(3)
O2 S1 C9 C14 91.0(3)
C14 C9 C10 C11 1.1(5)
S1 C9 C10 C11 -175.1(3)
C9 C10 C11 C12 0.2(6)
C10 C11 C12 C13 -0.9(6)
C10 C11 C12 C15 179.7(4)
C11 C12 C13 C14 0.2(6)
C15 C12 C13 C14 179.6(4)
C12 C13 C14 C9 1.1(5)
C10 C9 C14 C13 -1.8(5)
S1 C9 C14 C13 174.5(3)
C17 O5 C16 O6 -4.7(5)
C17 O5 C16 N3 178.5(3)
O2 N3 C16 O6 23.2(4)
C7 N3 C16 O6 150.5(3)
O2 N3 C16 O5 -159.8(2)
C7 N3 C16 O5 -32.5(4)
C16 O5 C17 C18 -176.2(3)
C20 O7 C19 O8 2.9(6)
C20 O7 C19 N4 -178.0(4)
C6 N4 C19 O8 7.6(5)
C6 N4 C19 O7 -171.5(3)
C19 O7 C20 C21 -149.8(4)
C25 N5 C22 C23 1.6(4)
C27 N5 C22 C23 171.2(3)
C25 N5 C22 Br3 -175.6(2)
C27 N5 C22 Br3 -6.0(5)
N5 C22 C23 C24 -1.4(4)
Br3 C22 C23 C24 175.5(3)
N5 C22 C23 Br4 179.7(2)
Br3 C22 C23 Br4 -3.4(5)
C22 C23 C24 C25 0.7(4)
Br4 C23 C24 C25 179.5(3)
C23 C24 C25 N5 0.3(4)
C23 C24 C25 C26 -178.0(3)
C22 N5 C25 C24 -1.2(4)
C27 N5 C25 C24 -171.4(3)
C22 N5 C25 C26 177.3(3)
C27 N5 C25 C26 7.1(5)
C28 N6 C26 O9 -169.6(3)
C29 N6 C26 O9 -4.7(5)
C28 N6 C26 C25 12.6(5)
C29 N6 C26 C25 177.6(3)
C24 C25 C26 O9 4.4(6)
N5 C25 C26 O9 -173.8(3)
C24 C25 C26 N6 -177.9(3)
N5 C25 C26 N6 4.0(5)
C40 N8 C27 N5 129.3(4)
C40 N8 C27 C28 -109.4(4)
C22 N5 C27 N8 -75.8(4)
C25 N5 C27 N8 92.3(4)
C22 N5 C27 C28 161.7(3)
C25 N5 C27 C28 -30.1(4)
C26 N6 C28 N7 92.0(4)
C29 N6 C28 N7 -73.1(4)
C26 N6 C28 C27 -37.0(5)
C29 N6 C28 C27 157.9(3)
C37 N7 C28 N6 130.9(3)
O10 N7 C28 N6 -94.3(3)
C37 N7 C28 C27 -100.5(4)
O10 N7 C28 C27 34.3(4)
N8 C27 C28 N6 -79.1(4)
N5 C27 C28 N6 42.5(4)
N8 C27 C28 N7 153.3(3)
N5 C27 C28 N7 -85.1(3)
O12 S2 C30 C31 13.1(4)
O11 S2 C30 C31 149.9(3)
O10 S2 C30 C31 -103.3(3)
O12 S2 C30 C35 -165.5(3)
O11 S2 C30 C35 -28.7(3)
O10 S2 C30 C35 78.1(3)
C35 C30 C31 C32 0.0(6)
S2 C30 C31 C32 -178.6(3)
C30 C31 C32 C33 -2.1(6)
C31 C32 C33 C34 2.2(6)
C31 C32 C33 C36 -177.3(4)
C32 C33 C34 C35 -0.1(6)
C36 C33 C34 C35 179.3(4)
C33 C34 C35 C30 -1.9(5)
C31 C30 C35 C34 2.0(5)
S2 C30 C35 C34 -179.4(3)
C38 O13 C37 O14 0.2(7)
C38 O13 C37 N7 176.4(4)
O10 N7 C37 O14 -160.7(4)
C28 N7 C37 O14 -26.5(6)
O10 N7 C37 O13 22.8(5)
C28 N7 C37 O13 156.9(3)
C37 O13 C38 C39 -129.3(8)
C27 N8 C40 O16 6.2(8)
C27 N8 C40 O15 -173.1(4)
C41 O15 C40 O16 -10.4(9)
C41 O15 C40 N8 168.9(5)
C40 O15 C41 C42 89.0(6)

loop_
_reflns_scale_group_code
_reflns_scale_meas_F
1 1.0
